data_4087602
loop_
_publ_author_name
'Naglav, Dominik'
'Tobey, Briac'
'Neumann, Anja'
'Bl\"aser, Dieter'
'W\"olper, Christoph'
'Schulz, Stephan'

_publ_contact_author
;
         Prof. Dr. Schulz, Stephan
         Fachbereich Chemie der
         Universit\"at Duisburg-Essen
         Campus Essen, Universit\"atsstr. 7
         D-45141 Essen, Germany
;
_publ_section_title
;
 Synthesis, Solid-State Structures, and Computational Studies of
 Half-Sandwich Cp*BeX (X = Cl, Br, I) Compounds
;
_journal_issue 12
_journal_name_full Organometallics
_journal_page_first 3072
_journal_paper_doi 10.1021/acs.organomet.5b00389
_journal_volume 34
_journal_year 2015
_chemical_formula_sum 'C10 H15 Be Br'
_chemical_formula_weight 224.14
_space_group_crystal_system triclinic
_space_group_IT_number 2
_space_group_name_Hall '-P 1'
_space_group_name_H-M_alt 'P -1'
_atom_sites_solution_hydrogens geom
_atom_sites_solution_primary direct
_atom_sites_solution_secondary difmap
_audit_creation_method SHELXL-2014/7
_cell_angle_alpha 79.197(2)
_cell_angle_beta 73.809(2)
_cell_angle_gamma 73.991(2)
_cell_formula_units_Z 4
_cell_length_a 7.9899(3)
_cell_length_b 11.5328(5)
_cell_length_c 12.3940(5)
_cell_measurement_reflns_used 9972
_cell_measurement_temperature 100(1)
_cell_measurement_theta_max 32.75
_cell_measurement_theta_min 2.73
_cell_volume 1046.64(7)
_computing_cell_refinement 'BRUKER D8 KAPPA APEX 2 (3.0-2009)'
_computing_data_collection 'BRUKER D8 KAPPA APEX 2 (3.0-2009)'
_computing_data_reduction 'BRUKER D8 KAPPA APEX 2 (3.0-2009)'
_computing_molecular_graphics 'BRUKER AXS SHELXTL (c) 2008 / Vers. 2008/4'
_computing_publication_material 'BRUKER AXS SHELXTL (c) 2008 / Vers. 2008/4'
_computing_structure_refinement 'SHELXL-2014/7 (Sheldrick, 2014)'
_computing_structure_solution 'BRUKER D8 KAPPA APEX 2 (3.0-2009)'
_diffrn_ambient_temperature 100(1)
_diffrn_detector_area_resol_mean 512
_diffrn_measured_fraction_theta_full 1.000
_diffrn_measured_fraction_theta_max 0.951
_diffrn_measurement_device_type
; 
 Bruker D8 KAPPA series II with APEX II area detector system
;
_diffrn_measurement_method
;
 Data collection strategy APEX 2/COSMO
;
_diffrn_radiation_monochromator 'Triumph Goebel mirror'
_diffrn_radiation_source 'fine-focus sealed tube'
_diffrn_radiation_type MoK\a
_diffrn_radiation_wavelength 0.71073
_diffrn_reflns_av_R_equivalents 0.0431
_diffrn_reflns_av_unetI/netI 0.0476
_diffrn_reflns_Laue_measured_fraction_full 1.000
_diffrn_reflns_Laue_measured_fraction_max 0.951
_diffrn_reflns_limit_h_max 12
_diffrn_reflns_limit_h_min -12
_diffrn_reflns_limit_k_max 17
_diffrn_reflns_limit_k_min -17
_diffrn_reflns_limit_l_max 16
_diffrn_reflns_limit_l_min -19
_diffrn_reflns_number 24232
_diffrn_reflns_point_group_measured_fraction_full 1.000
_diffrn_reflns_point_group_measured_fraction_max 0.951
_diffrn_reflns_theta_full 25.242
_diffrn_reflns_theta_max 33.280
_diffrn_reflns_theta_min 1.723
_exptl_absorpt_coefficient_mu 3.871
_exptl_absorpt_correction_T_max 0.75
_exptl_absorpt_correction_T_min 0.50
_exptl_absorpt_correction_type multi-scan
_exptl_absorpt_process_details
; 
 BRUKER AXS SMART APEX 2 Vers. 3.0-2009
 R.H. Blessing, Acta Cryst. (1995) A51 33-38 
;
_exptl_crystal_colour colourless
_exptl_crystal_density_diffrn 1.422
_exptl_crystal_description tablet
_exptl_crystal_F_000 456
_exptl_crystal_size_max 0.312
_exptl_crystal_size_mid 0.231
_exptl_crystal_size_min 0.094
_refine_diff_density_max 1.424
_refine_diff_density_min -0.614
_refine_diff_density_rms 0.114
_refine_ls_extinction_method none
_refine_ls_goodness_of_fit_ref 1.021
_refine_ls_hydrogen_treatment constr
_refine_ls_matrix_type full
_refine_ls_number_parameters 227
_refine_ls_number_reflns 7688
_refine_ls_number_restraints 0
_refine_ls_restrained_S_all 1.021
_refine_ls_R_factor_all 0.0549
_refine_ls_R_factor_gt 0.0357
_refine_ls_shift/su_max 0.001
_refine_ls_shift/su_mean 0.000
_refine_ls_structure_factor_coef Fsqd
_refine_ls_weighting_details 'w=1/[\s^2^(Fo^2^)+(0.0548P)^2^] where P=(Fo^2^+2Fc^2^)/3'
_refine_ls_weighting_scheme calc
_refine_ls_wR_factor_gt 0.0906
_refine_ls_wR_factor_ref 0.0979
_reflns_Friedel_coverage 0.000
_reflns_number_gt 5853
_reflns_number_total 7688
_reflns_threshold_expression 'I > 2\s(I)'
_cod_data_source_file om5b00389_si_002.cif
_cod_data_source_block dnp_075m
_cod_original_cell_volume 1046.64(8)
_cod_database_code 4087602
_shelx_shelxl_version_number 2014/7
_shelx_space_group_comment
;
The symmetry employed for this shelxl refinement is uniquely defined
by the following loop, which should always be used as a source of
symmetry information in preference to the above space-group names.
They are only intended as comments.
;
_shelx_estimated_absorpt_t_min 0.378
_shelx_estimated_absorpt_t_max 0.712

loop_
_space_group_symop_operation_xyz
'x, y, z'
'-x, -y, -z'

loop_
_atom_site_label
_atom_site_type_symbol
_atom_site_fract_x
_atom_site_fract_y
_atom_site_fract_z
_atom_site_U_iso_or_equiv
_atom_site_adp_type
_atom_site_occupancy
_atom_site_site_symmetry_order
_atom_site_calc_flag
_atom_site_refinement_flags_posn
_atom_site_refinement_flags_adp
Br1 Br 0.90607(2) 0.31353(2) 0.51497(2) 0.02096(6) Uani 1 1 d . .
Br2 Br 0.56775(2) 0.18739(2) 0.09054(2) 0.01958(6) Uani 1 1 d . .
C10 C 0.6465(2) 0.08033(16) 0.59594(16) 0.0158(3) Uani 1 1 d . .
C11 C 0.6251(2) 0.12095(16) 0.48343(15) 0.0160(3) Uani 1 1 d . .
C12 C 0.5026(2) 0.23816(17) 0.48424(16) 0.0163(3) Uani 1 1 d . .
C13 C 0.4493(2) 0.26890(17) 0.59753(16) 0.0167(3) Uani 1 1 d . .
C14 C 0.5382(2) 0.17180(16) 0.66636(15) 0.0159(3) Uani 1 1 d . .
C15 C 0.7633(3) -0.03678(18) 0.63420(18) 0.0236(4) Uani 1 1 d . .
H15A H 0.6888 -0.0932 0.6757 0.035 Uiso 1 1 calc R U
H15B H 0.8296 -0.0217 0.6838 0.035 Uiso 1 1 calc R U
H15C H 0.8483 -0.0723 0.5682 0.035 Uiso 1 1 calc R U
C16 C 0.7167(3) 0.05235(18) 0.38327(17) 0.0216(4) Uani 1 1 d . .
H16A H 0.8462 0.0279 0.3775 0.032 Uiso 1 1 calc R U
H16B H 0.6935 0.1044 0.3143 0.032 Uiso 1 1 calc R U
H16C H 0.6703 -0.0201 0.3925 0.032 Uiso 1 1 calc R U
C17 C 0.4410(3) 0.31743(18) 0.38535(17) 0.0222(4) Uani 1 1 d . .
H17A H 0.3232 0.3075 0.3850 0.033 Uiso 1 1 calc R U
H17B H 0.5274 0.2941 0.3149 0.033 Uiso 1 1 calc R U
H17C H 0.4320 0.4025 0.3915 0.033 Uiso 1 1 calc R U
C18 C 0.3275(3) 0.38666(18) 0.63401(18) 0.0252(4) Uani 1 1 d . .
H18A H 0.3784 0.4543 0.5905 0.038 Uiso 1 1 calc R U
H18B H 0.3154 0.3873 0.7148 0.038 Uiso 1 1 calc R U
H18C H 0.2093 0.3953 0.6205 0.038 Uiso 1 1 calc R U
C19 C 0.5275(3) 0.16592(19) 0.79000(16) 0.0230(4) Uani 1 1 d . .
H19A H 0.4713 0.1000 0.8323 0.035 Uiso 1 1 calc R U
H19B H 0.4555 0.2433 0.8170 0.035 Uiso 1 1 calc R U
H19C H 0.6485 0.1506 0.8015 0.035 Uiso 1 1 calc R U
C20 C 0.8665(2) 0.37363(16) -0.09461(15) 0.0156(3) Uani 1 1 d . .
C21 C 0.8400(2) 0.41231(16) 0.01346(16) 0.0161(3) Uani 1 1 d . .
C22 C 0.9407(2) 0.31808(16) 0.07831(15) 0.0152(3) Uani 1 1 d . .
C23 C 1.0301(2) 0.22076(16) 0.01136(15) 0.0150(3) Uani 1 1 d . .
C24 C 0.9844(2) 0.25524(16) -0.09583(15) 0.0152(3) Uani 1 1 d . .
C25 C 0.7844(3) 0.44254(18) -0.18975(17) 0.0218(4) Uani 1 1 d . .
H25A H 0.7300 0.3900 -0.2160 0.033 Uiso 1 1 calc R U
H25B H 0.8775 0.4689 -0.2523 0.033 Uiso 1 1 calc R U
H25C H 0.6920 0.5139 -0.1632 0.033 Uiso 1 1 calc R U
C26 C 0.7192(3) 0.52883(17) 0.05546(18) 0.0223(4) Uani 1 1 d . .
H26A H 0.7926 0.5822 0.0606 0.033 Uiso 1 1 calc R U
H26B H 0.6429 0.5105 0.1304 0.033 Uiso 1 1 calc R U
H26C H 0.6438 0.5695 0.0027 0.033 Uiso 1 1 calc R U
C27 C 0.9513(3) 0.31953(18) 0.19719(17) 0.0225(4) Uani 1 1 d . .
H27A H 1.0618 0.3420 0.1954 0.034 Uiso 1 1 calc R U
H27B H 0.9517 0.2386 0.2394 0.034 Uiso 1 1 calc R U
H27C H 0.8474 0.3789 0.2343 0.034 Uiso 1 1 calc R U
C28 C 1.1448(3) 0.10257(17) 0.04986(17) 0.0203(4) Uani 1 1 d . .
H28A H 1.0936 0.0778 0.1297 0.030 Uiso 1 1 calc R U
H28B H 1.2662 0.1121 0.0409 0.030 Uiso 1 1 calc R U
H28C H 1.1496 0.0404 0.0042 0.030 Uiso 1 1 calc R U
C29 C 1.0433(2) 0.17834(17) -0.19125(16) 0.0193(4) Uani 1 1 d . .
H29A H 1.1517 0.1973 -0.2440 0.029 Uiso 1 1 calc R U
H29B H 0.9476 0.1953 -0.2312 0.029 Uiso 1 1 calc R U
H29C H 1.0690 0.0923 -0.1608 0.029 Uiso 1 1 calc R U
Be1 Be 0.6999(3) 0.2326(2) 0.5416(2) 0.0177(4) Uani 1 1 d . .
Be2 Be 0.7814(3) 0.2636(2) 0.0258(2) 0.0174(4) Uani 1 1 d . .

loop_
_atom_site_aniso_label
_atom_site_aniso_U_11
_atom_site_aniso_U_22
_atom_site_aniso_U_33
_atom_site_aniso_U_23
_atom_site_aniso_U_13
_atom_site_aniso_U_12
Br1 0.02164(10) 0.02169(10) 0.02196(10) -0.00365(7) -0.00579(7) -0.00781(7)
Br2 0.01915(9) 0.02112(10) 0.01910(10) -0.00211(7) -0.00321(7) -0.00739(7)
C10 0.0158(7) 0.0133(8) 0.0175(8) -0.0025(6) -0.0022(6) -0.0033(6)
C11 0.0156(7) 0.0166(8) 0.0167(8) -0.0050(6) -0.0025(6) -0.0048(6)
C12 0.0158(7) 0.0171(8) 0.0162(8) -0.0017(6) -0.0042(6) -0.0037(6)
C13 0.0161(7) 0.0155(8) 0.0170(8) -0.0032(6) -0.0027(6) -0.0020(6)
C14 0.0182(8) 0.0148(8) 0.0133(8) -0.0018(6) -0.0028(6) -0.0023(6)
C15 0.0244(9) 0.0179(9) 0.0258(10) 0.0000(7) -0.0065(8) -0.0018(7)
C16 0.0223(8) 0.0235(10) 0.0196(9) -0.0093(7) -0.0003(7) -0.0070(7)
C17 0.0243(9) 0.0225(10) 0.0200(9) 0.0013(7) -0.0101(7) -0.0035(8)
C18 0.0255(9) 0.0190(9) 0.0259(10) -0.0066(8) -0.0019(8) 0.0013(8)
C19 0.0249(9) 0.0270(10) 0.0151(9) -0.0018(7) -0.0032(7) -0.0050(8)
C20 0.0166(7) 0.0140(8) 0.0160(8) -0.0005(6) -0.0037(6) -0.0044(6)
C21 0.0173(8) 0.0139(8) 0.0172(8) -0.0024(6) -0.0031(6) -0.0047(6)
C22 0.0161(7) 0.0150(8) 0.0155(8) -0.0034(6) -0.0037(6) -0.0045(6)
C23 0.0152(7) 0.0135(8) 0.0171(8) -0.0022(6) -0.0039(6) -0.0042(6)
C24 0.0146(7) 0.0162(8) 0.0151(8) -0.0037(6) -0.0018(6) -0.0050(6)
C25 0.0218(8) 0.0239(10) 0.0185(9) 0.0017(7) -0.0063(7) -0.0046(7)
C26 0.0234(9) 0.0162(9) 0.0250(10) -0.0052(7) -0.0032(8) -0.0015(7)
C27 0.0284(10) 0.0230(10) 0.0193(9) -0.0053(7) -0.0088(8) -0.0063(8)
C28 0.0197(8) 0.0162(9) 0.0239(9) -0.0017(7) -0.0070(7) -0.0011(7)
C29 0.0200(8) 0.0199(9) 0.0177(9) -0.0068(7) -0.0003(7) -0.0051(7)
Be1 0.0204(11) 0.0172(11) 0.0158(11) -0.0045(8) -0.0050(9) -0.0026(9)
Be2 0.0187(10) 0.0158(11) 0.0172(11) -0.0045(8) -0.0051(9) -0.0011(9)

loop_
_atom_type_symbol
_atom_type_description
_atom_type_scat_dispersion_real
_atom_type_scat_dispersion_imag
_atom_type_scat_source
C C 0.0033 0.0016 'International Tables Vol C Tables 4.2.6.8 and 6.1.1.4'
H H 0.0000 0.0000 'International Tables Vol C Tables 4.2.6.8 and 6.1.1.4'
Be Be 0.0005 0.0002 'International Tables Vol C Tables 4.2.6.8 and 6.1.1.4'
Br Br -0.2901 2.4595 'International Tables Vol C Tables 4.2.6.8 and 6.1.1.4'

loop_
_geom_angle_atom_site_label_1
_geom_angle_atom_site_label_2
_geom_angle_atom_site_label_3
_geom_angle
C11 C10 C14 108.29(15)
C11 C10 C15 126.24(16)
C14 C10 C15 125.47(17)
C11 C10 Be1 67.87(13)
C14 C10 Be1 67.67(13)
C15 C10 Be1 129.70(16)
C10 C11 C12 107.76(15)
C10 C11 C16 125.42(16)
C12 C11 C16 126.81(17)
C10 C11 Be1 67.52(13)
C12 C11 Be1 67.61(13)
C16 C11 Be1 129.98(15)
C13 C12 C11 107.83(16)
C13 C12 C17 124.98(16)
C11 C12 C17 127.19(17)
C13 C12 Be1 67.59(13)
C11 C12 Be1 67.63(12)
C17 C12 Be1 129.61(16)
C14 C13 C12 108.24(15)
C14 C13 C18 126.78(17)
C12 C13 C18 124.92(17)
C14 C13 Be1 67.68(13)
C12 C13 Be1 67.71(12)
C18 C13 Be1 128.05(17)
C13 C14 C10 107.89(16)
C13 C14 C19 127.01(16)
C10 C14 C19 125.07(17)
C13 C14 Be1 67.81(13)
C10 C14 Be1 67.59(12)
C19 C14 Be1 128.60(16)
C24 C20 C21 107.77(16)
C24 C20 C25 125.37(17)
C21 C20 C25 126.85(16)
C24 C20 Be2 67.75(12)
C21 C20 Be2 67.37(13)
C25 C20 Be2 129.61(16)
C22 C21 C20 108.03(15)
C22 C21 C26 125.09(17)
C20 C21 C26 126.80(17)
C22 C21 Be2 67.70(13)
C20 C21 Be2 67.58(13)
C26 C21 Be2 127.87(15)
C21 C22 C23 108.32(16)
C21 C22 C27 126.25(16)
C23 C22 C27 125.43(17)
C21 C22 Be2 67.54(13)
C23 C22 Be2 67.82(12)
C27 C22 Be2 130.16(16)
C22 C23 C24 107.81(15)
C22 C23 C28 125.23(17)
C24 C23 C28 126.92(16)
C22 C23 Be2 67.41(12)
C24 C23 Be2 67.56(12)
C28 C23 Be2 128.79(16)
C20 C24 C23 108.07(15)
C20 C24 C29 125.81(17)
C23 C24 C29 126.07(16)
C20 C24 Be2 67.40(12)
C23 C24 Be2 67.58(12)
C29 C24 Be2 128.64(15)
C10 Be1 C14 44.73(10)
C10 Be1 C13 75.73(13)
C14 Be1 C13 44.51(10)
C10 Be1 C12 75.84(13)
C14 Be1 C12 75.90(12)
C13 Be1 C12 44.70(10)
C10 Be1 C11 44.61(10)
C14 Be1 C11 75.99(13)
C13 Be1 C11 75.92(12)
C12 Be1 C11 44.76(10)
C10 Be1 Br1 139.40(14)
C14 Be1 Br1 137.20(15)
C13 Be1 Br1 138.54(14)
C12 Be1 Br1 141.40(15)
C11 Be1 Br1 141.92(14)
C21 Be2 C22 44.76(10)
C21 Be2 C20 45.05(10)
C22 Be2 C20 76.29(13)
C21 Be2 C24 76.26(12)
C22 Be2 C24 76.11(12)
C20 Be2 C24 44.85(10)
C21 Be2 C23 76.21(12)
C22 Be2 C23 44.77(9)
C20 Be2 C23 76.33(12)
C24 Be2 C23 44.85(10)
C21 Be2 Br2 139.56(14)
C22 Be2 Br2 138.47(15)
C20 Be2 Br2 140.60(14)
C24 Be2 Br2 140.21(14)
C23 Be2 Br2 138.75(14)

loop_
_geom_bond_atom_site_label_1
_geom_bond_atom_site_label_2
_geom_bond_distance
Br1 Be1 2.031(3)
Br2 Be2 2.032(3)
C10 C11 1.427(3)
C10 C14 1.430(2)
C10 C15 1.494(2)
C10 Be1 1.878(3)
C11 C12 1.434(2)
C11 C16 1.498(2)
C11 Be1 1.883(3)
C12 C13 1.431(3)
C12 C17 1.500(3)
C12 Be1 1.882(3)
C13 C14 1.424(3)
C13 C18 1.500(3)
C13 Be1 1.881(3)
C14 C19 1.500(3)
C14 Be1 1.879(3)
C20 C24 1.429(3)
C20 C21 1.432(3)
C20 C25 1.498(3)
C20 Be2 1.871(3)
C21 C22 1.423(2)
C21 C26 1.508(2)
C21 Be2 1.868(3)
C22 C23 1.426(2)
C22 C27 1.503(3)
C22 Be2 1.870(3)
C23 C24 1.431(3)
C23 C28 1.495(2)
C23 Be2 1.876(3)
C24 C29 1.503(2)
C24 Be2 1.875(3)
